data_7238333
loop_
_publ_author_name
'Constable, Edwin C.'
'Zhang, Guoqi'
'Housecroft, Catherine E.'
'Neuburger, Markus'
'Zampese, Jennifer A.'

_publ_section_title
;
 Sheet, ladder or chain? Small substituents in
 4&#x2032;-phenyl-4,2&#x2032;:6&#x2032;,4&#x2033;-terpyridines control
 dimensionality in cadmium(ii) coordination polymers
;
_journal_issue 11
_journal_name_full CrystEngComm
_journal_page_first 3733
_journal_paper_doi 10.1039/c0ce00175a
_journal_volume 12
_journal_year 2010
_chemical_formula_moiety 'C23 H24 Cd N6 O8, H2 O'
_chemical_formula_sum 'C23 H26 Cd N6 O9'
_chemical_formula_weight 642.91
_space_group_IT_number 14
_space_group_name_Hall '-P 2yn'
_space_group_name_H-M_alt 'P 1 21/n 1'
_symmetry_cell_setting monoclinic
_symmetry_space_group_name_Hall '-P 2yn'
_symmetry_space_group_name_H-M 'P 1 21/n 1'
_atom_sites_solution_hydrogens geom
_atom_sites_solution_primary direct
_atom_sites_solution_secondary difmap
_audit_creation_method SHELXL-97
_cell_angle_alpha 90.00
_cell_angle_beta 103.87(3)
_cell_angle_gamma 90.00
_cell_formula_units_Z 4
_cell_length_a 7.4257(15)
_cell_length_b 24.942(5)
_cell_length_c 14.488(3)
_cell_measurement_reflns_used 12418
_cell_measurement_temperature 173(2)
_cell_measurement_theta_max 63.37
_cell_measurement_theta_min 4.21
_cell_volume 2605.1(10)
_computing_cell_refinement 'Stoe IPDS'
_computing_data_collection 'Stoe IPDS'
_computing_data_reduction 'Stoe IPDS'
_computing_molecular_graphics 'Bruker SHELXTL'
_computing_publication_material 'Bruker SHELXTL'
_computing_structure_refinement 'SHELXL-97 (Sheldrick, 1997)'
_computing_structure_solution 'SHELXS-97 (Sheldrick, 1990)'
_diffrn_ambient_temperature 173(2)
_diffrn_measured_fraction_theta_full 0.996
_diffrn_measured_fraction_theta_max 0.996
_diffrn_measurement_device_type 'Stoe IPDS'
_diffrn_measurement_method '\w scans'
_diffrn_radiation_monochromator graphite
_diffrn_radiation_source 'fine-focus sealed tube'
_diffrn_radiation_type MoK\a
_diffrn_radiation_wavelength 0.71073
_diffrn_reflns_av_R_equivalents 0.0417
_diffrn_reflns_av_sigmaI/netI 0.0179
_diffrn_reflns_limit_h_max 9
_diffrn_reflns_limit_h_min -9
_diffrn_reflns_limit_k_max 33
_diffrn_reflns_limit_k_min -33
_diffrn_reflns_limit_l_max 19
_diffrn_reflns_limit_l_min -19
_diffrn_reflns_number 47412
_diffrn_reflns_theta_full 28.50
_diffrn_reflns_theta_max 28.50
_diffrn_reflns_theta_min 2.18
_exptl_absorpt_coefficient_mu 0.901
_exptl_absorpt_correction_T_max 0.9153
_exptl_absorpt_correction_T_min 0.8766
_exptl_absorpt_correction_type multi-scan
_exptl_absorpt_process_details '(Blessing, 1951)'
_exptl_crystal_colour orange
_exptl_crystal_density_diffrn 1.639
_exptl_crystal_density_method 'not measured'
_exptl_crystal_description block
_exptl_crystal_F_000 1304
_exptl_crystal_size_max 0.15
_exptl_crystal_size_mid 0.12
_exptl_crystal_size_min 0.10
_refine_diff_density_max 1.255
_refine_diff_density_min -0.787
_refine_diff_density_rms 0.131
_refine_ls_extinction_method none
_refine_ls_goodness_of_fit_ref 1.157
_refine_ls_hydrogen_treatment mixed
_refine_ls_matrix_type full
_refine_ls_number_parameters 373
_refine_ls_number_reflns 6633
_refine_ls_number_restraints 13
_refine_ls_restrained_S_all 1.163
_refine_ls_R_factor_all 0.0460
_refine_ls_R_factor_gt 0.0415
_refine_ls_shift/su_max 0.004
_refine_ls_shift/su_mean 0.000
_refine_ls_structure_factor_coef Fsqd
_refine_ls_weighting_details 'calc w=1/[\s^2^(Fo^2^)+(0.0278P)^2^+10.3589P] where P=(Fo^2^+2Fc^2^)/3'
_refine_ls_weighting_scheme calc
_refine_ls_wR_factor_gt 0.1017
_refine_ls_wR_factor_ref 0.1087
_reflns_number_gt 6229
_reflns_number_total 6633
_reflns_threshold_expression >2sigma(I)
_cod_data_source_file c0ce00175a.txt
_cod_data_source_block gq129
_cod_depositor_comments
;
The following automatic conversions were performed:

data item '_symmetry_cell_setting' value 'Monoclinic' was changed to
'monoclinic' in accordance with the
/home/saulius/struct/COD-crude-data/automatic-downloads/DataCite-retrospective/RSC/depositions/lib/dictionaries/cif_core.dic
dictionary named 'cif_core.dic' version 2.4.2 last updated on
2011-04-26.

Automatic conversion script
Id: cif_fix_values 6909 2019-04-08 15:41:33Z antanas 
;
_cod_original_cell_volume 2605.2(9)
_cod_original_sg_symbol_Hall -P2yn
_cod_original_sg_symbol_H-M P2(1)/n
_cod_database_code 7238333

loop_
_symmetry_equiv_pos_as_xyz
'x, y, z'
'-x+1/2, y+1/2, -z+1/2'
'-x, -y, -z'
'x-1/2, -y-1/2, z-1/2'

loop_
_atom_site_label
_atom_site_type_symbol
_atom_site_fract_x
_atom_site_fract_y
_atom_site_fract_z
_atom_site_U_iso_or_equiv
_atom_site_adp_type
_atom_site_occupancy
_atom_site_symmetry_multiplicity
_atom_site_calc_flag
_atom_site_refinement_flags
_atom_site_disorder_assembly
_atom_site_disorder_group
Cd1 Cd 0.25844(3) 0.239315(10) 0.248907(17) 0.01820(8) Uani 1 1 d U . .
N1 N 0.2623(5) 0.30647(12) 0.1443(2) 0.0255(6) Uani 1 1 d U A .
N2 N 0.2520(4) 0.49048(12) 0.0153(2) 0.0212(6) Uani 1 1 d . . .
N3 N 0.2146(5) 0.67424(12) 0.1406(2) 0.0219(6) Uani 1 1 d . . .
C1 C 0.2667(5) 0.30082(14) 0.0533(2) 0.0234(7) Uani 1 1 d . . .
H1A H 0.2701 0.2656 0.0289 0.028 Uiso 1 1 calc R A .
C2 C 0.2666(6) 0.34381(14) -0.0073(2) 0.0240(7) Uani 1 1 d . A .
H2A H 0.2679 0.3378 -0.0719 0.029 Uiso 1 1 calc R . .
C3 C 0.2647(5) 0.39572(14) 0.0272(2) 0.0220(7) Uani 1 1 d . . .
C4 C 0.2603(9) 0.40107(16) 0.1217(3) 0.0470(14) Uani 1 1 d . A .
H4A H 0.2591 0.4357 0.1486 0.056 Uiso 1 1 calc R . .
C5 C 0.2575(9) 0.35632(17) 0.1765(3) 0.0464(13) Uani 1 1 d U . .
H5A H 0.2520 0.3612 0.2408 0.056 Uiso 1 1 calc R A .
C6 C 0.2654(5) 0.44492(14) -0.0309(2) 0.0199(6) Uani 1 1 d . A .
C7 C 0.2758(5) 0.44329(14) -0.1258(2) 0.0211(7) Uani 1 1 d . . .
H7A H 0.2839 0.4099 -0.1561 0.025 Uiso 1 1 calc R A .
C8 C 0.2742(5) 0.49142(14) -0.1759(2) 0.0185(6) Uani 1 1 d . A .
C9 C 0.2624(5) 0.53886(14) -0.1263(2) 0.0213(7) Uani 1 1 d . . .
H9A H 0.2625 0.5725 -0.1569 0.026 Uiso 1 1 calc R A .
C10 C 0.2504(5) 0.53672(14) -0.0317(2) 0.0203(6) Uani 1 1 d . A .
C11 C 0.1888(7) 0.62431(15) 0.1688(3) 0.0301(8) Uani 1 1 d . . .
H11A H 0.1616 0.6194 0.2290 0.036 Uiso 1 1 calc R . .
C12 C 0.2000(7) 0.57955(15) 0.1143(3) 0.0296(8) Uani 1 1 d . A .
H12A H 0.1834 0.5448 0.1377 0.036 Uiso 1 1 calc R . .
C13 C 0.2355(5) 0.58556(14) 0.0251(2) 0.0214(7) Uani 1 1 d . . .
C14 C 0.2551(6) 0.63762(14) -0.0059(3) 0.0268(8) Uani 1 1 d . A .
H14A H 0.2761 0.6438 -0.0672 0.032 Uiso 1 1 calc R . .
C15 C 0.2436(6) 0.68042(15) 0.0538(3) 0.0264(7) Uani 1 1 d . . .
H15A H 0.2571 0.7157 0.0318 0.032 Uiso 1 1 calc R A .
C16 C 0.2781(5) 0.49210(14) -0.2773(2) 0.0196(6) Uani 1 1 d . . .
C17 C 0.3300(5) 0.44726(14) -0.3223(2) 0.0225(7) Uani 1 1 d . A .
H17A H 0.3720 0.4161 -0.2857 0.027 Uiso 1 1 calc R . .
C18 C 0.3223(5) 0.44670(15) -0.4186(3) 0.0234(7) Uani 1 1 d . . .
H18A H 0.3575 0.4153 -0.4469 0.028 Uiso 1 1 calc R A .
C19 C 0.2626(5) 0.49239(14) -0.4750(2) 0.0215(7) Uani 1 1 d . A .
C20 C 0.2102(5) 0.53760(14) -0.4300(2) 0.0237(7) Uani 1 1 d . . .
H20A H 0.1682 0.5689 -0.4662 0.028 Uiso 1 1 calc R A .
C21 C 0.2189(5) 0.53722(14) -0.3337(2) 0.0230(7) Uani 1 1 d . A .
H21A H 0.1837 0.5685 -0.3050 0.028 Uiso 1 1 calc R . .
N4 N 0.2567(5) 0.49309(14) -0.5705(2) 0.0289(7) Uani 1 1 d . . .
C22 C 0.2867(7) 0.44488(18) -0.6195(3) 0.0350(9) Uani 1 1 d . A .
H22A H 0.4110 0.4309 -0.5912 0.053 Uiso 1 1 calc R . .
H22B H 0.2760 0.4529 -0.6868 0.053 Uiso 1 1 calc R . .
H22C H 0.1937 0.4180 -0.6138 0.053 Uiso 1 1 calc R . .
C23 C 0.1975(7) 0.54078(17) -0.6263(3) 0.0319(9) Uani 1 1 d . A .
H23A H 0.0681 0.5487 -0.6266 0.048 Uiso 1 1 calc R . .
H23B H 0.2082 0.5349 -0.6917 0.048 Uiso 1 1 calc R . .
H23C H 0.2761 0.5711 -0.5986 0.048 Uiso 1 1 calc R . .
O1 O 0.0601(4) 0.18377(12) 0.14125(19) 0.0262(5) Uani 1 1 d D A .
H11 H -0.054(3) 0.188(2) 0.136(4) 0.031 Uiso 1 1 d D . .
H10 H 0.084(7) 0.177(2) 0.088(2) 0.031 Uiso 1 1 d D . .
O2 O -0.0184(4) 0.26989(14) 0.2725(2) 0.0357(7) Uani 1 1 d D A 1
H21 H -0.001(8) 0.2883(19) 0.321(3) 0.043 Uiso 1 1 d D B 1
H20 H -0.136(3) 0.273(2) 0.258(4) 0.043 Uiso 1 1 d D C 1
N10 N 0.5097(4) 0.30372(12) 0.3955(2) 0.0231(6) Uani 1 1 d . . .
O10 O 0.5650(4) 0.27953(13) 0.3317(2) 0.0367(7) Uani 1 1 d . A .
O11 O 0.3432(4) 0.30180(12) 0.3956(2) 0.0313(6) Uani 1 1 d U A .
O12 O 0.6221(4) 0.32924(12) 0.45848(19) 0.0278(6) Uani 1 1 d . A .
N20 N 0.6116(4) 0.19076(12) 0.1720(2) 0.0221(6) Uani 1 1 d . . .
O20 O 0.4389(4) 0.18877(11) 0.1576(2) 0.0263(5) Uani 1 1 d . A .
O21 O 0.7133(4) 0.18356(12) 0.2529(2) 0.0309(6) Uani 1 1 d . A .
O22 O 0.6828(4) 0.19975(17) 0.1034(2) 0.0433(8) Uani 1 1 d . A .
O100 O -0.0272(4) 0.33438(14) 0.4182(2) 0.0350(7) Uani 1 1 d D . .
H101 H -0.133(4) 0.332(2) 0.430(4) 0.042 Uiso 1 1 d D . .
H100 H 0.039(7) 0.321(2) 0.468(3) 0.042 Uiso 1 1 d D . .

loop_
_atom_site_aniso_label
_atom_site_aniso_U_11
_atom_site_aniso_U_22
_atom_site_aniso_U_33
_atom_site_aniso_U_23
_atom_site_aniso_U_13
_atom_site_aniso_U_12
Cd1 0.02322(12) 0.01664(12) 0.01506(11) 0.00236(8) 0.00517(8) -0.00149(9)
N1 0.0443(19) 0.0158(14) 0.0177(13) 0.0018(11) 0.0098(13) 0.0000(13)
N2 0.0312(16) 0.0165(13) 0.0162(13) -0.0013(11) 0.0066(11) 0.0010(12)
N3 0.0329(16) 0.0170(13) 0.0158(13) -0.0021(10) 0.0061(12) 0.0019(12)
C1 0.0365(19) 0.0161(15) 0.0185(15) -0.0015(12) 0.0081(14) -0.0026(14)
C2 0.039(2) 0.0188(16) 0.0154(15) -0.0012(12) 0.0092(14) -0.0017(14)
C3 0.0359(19) 0.0158(15) 0.0145(15) 0.0009(12) 0.0063(13) 0.0012(13)
C4 0.110(5) 0.0155(18) 0.0186(18) -0.0001(14) 0.021(2) 0.005(2)
C5 0.105(4) 0.0211(19) 0.0172(17) 0.0010(14) 0.022(2) 0.005(2)
C6 0.0291(17) 0.0159(15) 0.0148(15) 0.0004(11) 0.0054(13) -0.0009(13)
C7 0.0306(17) 0.0171(15) 0.0160(15) -0.0015(12) 0.0064(13) 0.0005(13)
C8 0.0229(15) 0.0184(15) 0.0146(14) -0.0012(12) 0.0055(12) -0.0004(12)
C9 0.0313(17) 0.0172(15) 0.0161(15) 0.0006(12) 0.0069(13) -0.0014(13)
C10 0.0280(17) 0.0168(15) 0.0168(15) -0.0026(12) 0.0065(13) -0.0010(13)
C11 0.057(3) 0.0211(17) 0.0150(15) -0.0012(13) 0.0133(16) 0.0023(17)
C12 0.054(2) 0.0170(16) 0.0215(17) 0.0004(13) 0.0156(17) 0.0008(16)
C13 0.0280(17) 0.0188(16) 0.0181(15) -0.0024(12) 0.0069(13) 0.0003(13)
C14 0.044(2) 0.0199(16) 0.0211(17) -0.0011(13) 0.0168(16) -0.0015(15)
C15 0.042(2) 0.0170(16) 0.0232(17) -0.0007(13) 0.0138(15) -0.0012(15)
C16 0.0260(16) 0.0184(15) 0.0150(14) -0.0004(12) 0.0064(12) -0.0003(12)
C17 0.0323(18) 0.0189(16) 0.0174(16) 0.0022(12) 0.0079(14) 0.0021(13)
C18 0.0344(19) 0.0195(16) 0.0178(16) -0.0009(13) 0.0090(14) 0.0026(14)
C19 0.0284(17) 0.0217(16) 0.0154(15) 0.0019(12) 0.0073(13) -0.0006(13)
C20 0.0345(19) 0.0184(16) 0.0185(16) 0.0033(13) 0.0065(14) 0.0027(14)
C21 0.0346(19) 0.0163(15) 0.0190(16) -0.0004(12) 0.0081(14) 0.0006(14)
N4 0.048(2) 0.0251(16) 0.0160(14) 0.0016(12) 0.0115(13) 0.0026(14)
C22 0.054(3) 0.033(2) 0.0202(18) -0.0052(15) 0.0137(18) 0.0015(19)
C23 0.049(2) 0.029(2) 0.0173(16) 0.0056(14) 0.0064(16) -0.0010(17)
O1 0.0227(12) 0.0357(15) 0.0210(12) -0.0090(11) 0.0069(10) -0.0039(11)
O2 0.0279(14) 0.0450(18) 0.0357(16) -0.0188(14) 0.0106(12) -0.0035(13)
N10 0.0270(15) 0.0191(14) 0.0213(14) 0.0014(11) 0.0021(12) -0.0023(11)
O10 0.0367(16) 0.0433(18) 0.0296(15) -0.0160(13) 0.0069(12) -0.0039(13)
O11 0.0246(13) 0.0319(15) 0.0361(14) -0.0036(11) 0.0049(11) -0.0047(11)
O12 0.0286(13) 0.0341(15) 0.0199(12) -0.0057(11) 0.0042(10) -0.0084(11)
N20 0.0230(14) 0.0234(15) 0.0210(14) -0.0002(11) 0.0076(11) 0.0008(11)
O20 0.0186(12) 0.0303(14) 0.0314(14) -0.0043(11) 0.0086(10) -0.0019(10)
O21 0.0331(15) 0.0342(15) 0.0225(13) 0.0027(11) 0.0010(11) 0.0066(12)
O22 0.0261(14) 0.082(3) 0.0239(14) 0.0060(15) 0.0101(12) -0.0067(15)
O100 0.0248(14) 0.0465(18) 0.0339(16) -0.0102(14) 0.0072(12) 0.0014(13)

loop_
_atom_type_symbol
_atom_type_description
_atom_type_scat_dispersion_real
_atom_type_scat_dispersion_imag
_atom_type_scat_source
C C 0.0033 0.0016 'International Tables Vol C Tables 4.2.6.8 and 6.1.1.4'
H H 0.0000 0.0000 'International Tables Vol C Tables 4.2.6.8 and 6.1.1.4'
N N 0.0061 0.0033 'International Tables Vol C Tables 4.2.6.8 and 6.1.1.4'
O O 0.0106 0.0060 'International Tables Vol C Tables 4.2.6.8 and 6.1.1.4'
Cd Cd -0.8075 1.2024 'International Tables Vol C Tables 4.2.6.8 and 6.1.1.4'

loop_
_geom_angle_atom_site_label_1
_geom_angle_atom_site_label_2
_geom_angle_atom_site_label_3
_geom_angle
_geom_angle_site_symmetry_1
_geom_angle_site_symmetry_3
N3 Cd1 N1 174.17(13) 2_545 .
N3 Cd1 O2 93.64(12) 2_545 .
N1 Cd1 O2 90.55(13) . .
N3 Cd1 O1 88.94(11) 2_545 .
N1 Cd1 O1 95.69(11) . .
O2 Cd1 O1 81.50(10) . .
N3 Cd1 O20 92.64(11) 2_545 .
N1 Cd1 O20 85.58(11) . .
O2 Cd1 O20 151.48(10) . .
O1 Cd1 O20 70.83(9) . .
N3 Cd1 O10 91.85(12) 2_545 .
N1 Cd1 O10 82.47(12) . .
O2 Cd1 O10 122.52(10) . .
O1 Cd1 O10 155.83(10) . .
O20 Cd1 O10 85.00(9) . .
N3 Cd1 O11 83.55(10) 2_545 .
N1 Cd1 O11 93.71(11) . .
O2 Cd1 O11 74.19(10) . .
O1 Cd1 O11 153.97(9) . .
O20 Cd1 O11 134.21(9) . .
O10 Cd1 O11 49.75(9) . .
C5 N1 C1 117.0(3) . .
C5 N1 Cd1 116.8(2) . .
C1 N1 Cd1 126.2(2) . .
C6 N2 C10 118.1(3) . .
C15 N3 C11 117.5(3) . .
C15 N3 Cd1 125.4(2) . 2
C11 N3 Cd1 116.6(2) . 2
N1 C1 C2 123.3(3) . .
N1 C1 H1A 118.4 . .
C2 C1 H1A 118.4 . .
C1 C2 C3 119.4(3) . .
C1 C2 H2A 120.3 . .
C3 C2 H2A 120.3 . .
C4 C3 C2 116.8(3) . .
C4 C3 C6 118.9(3) . .
C2 C3 C6 124.3(3) . .
C5 C4 C3 120.1(4) . .
C5 C4 H4A 120.0 . .
C3 C4 H4A 120.0 . .
N1 C5 C4 123.4(4) . .
N1 C5 H5A 118.3 . .
C4 C5 H5A 118.3 . .
N2 C6 C7 123.2(3) . .
N2 C6 C3 114.1(3) . .
C7 C6 C3 122.8(3) . .
C6 C7 C8 119.3(3) . .
C6 C7 H7A 120.3 . .
C8 C7 H7A 120.3 . .
C9 C8 C7 116.9(3) . .
C9 C8 C16 121.4(3) . .
C7 C8 C16 121.7(3) . .
C10 C9 C8 119.9(3) . .
C10 C9 H9A 120.0 . .
C8 C9 H9A 120.0 . .
N2 C10 C9 122.6(3) . .
N2 C10 C13 114.6(3) . .
C9 C10 C13 122.8(3) . .
N3 C11 C12 123.0(3) . .
N3 C11 H11A 118.5 . .
C12 C11 H11A 118.5 . .
C11 C12 C13 119.7(3) . .
C11 C12 H12A 120.1 . .
C13 C12 H12A 120.1 . .
C12 C13 C14 117.3(3) . .
C12 C13 C10 118.8(3) . .
C14 C13 C10 123.8(3) . .
C15 C14 C13 119.2(3) . .
C15 C14 H14A 120.4 . .
C13 C14 H14A 120.4 . .
N3 C15 C14 123.1(3) . .
N3 C15 H15A 118.5 . .
C14 C15 H15A 118.5 . .
C17 C16 C21 117.0(3) . .
C17 C16 C8 122.0(3) . .
C21 C16 C8 120.9(3) . .
C18 C17 C16 122.1(3) . .
C18 C17 H17A 119.0 . .
C16 C17 H17A 119.0 . .
C17 C18 C19 120.6(3) . .
C17 C18 H18A 119.7 . .
C19 C18 H18A 119.7 . .
N4 C19 C20 120.8(3) . .
N4 C19 C18 121.6(3) . .
C20 C19 C18 117.6(3) . .
C21 C20 C19 120.9(3) . .
C21 C20 H20A 119.6 . .
C19 C20 H20A 119.6 . .
C20 C21 C16 121.9(3) . .
C20 C21 H21A 119.1 . .
C16 C21 H21A 119.1 . .
C19 N4 C22 120.9(3) . .
C19 N4 C23 120.4(3) . .
C22 N4 C23 118.3(3) . .
N4 C22 H22A 109.5 . .
N4 C22 H22B 109.5 . .
H22A C22 H22B 109.5 . .
N4 C22 H22C 109.5 . .
H22A C22 H22C 109.5 . .
H22B C22 H22C 109.5 . .
N4 C23 H23A 109.5 . .
N4 C23 H23B 109.5 . .
H23A C23 H23B 109.5 . .
N4 C23 H23C 109.5 . .
H23A C23 H23C 109.5 . .
H23B C23 H23C 109.5 . .
Cd1 O1 H11 117(3) . .
Cd1 O1 H10 119(3) . .
H11 O1 H10 111(5) . .
Cd1 O2 H21 110(4) . .
Cd1 O2 H20 153(4) . .
H21 O2 H20 96(5) . .
O11 N10 O10 119.1(3) . .
O11 N10 O12 120.7(3) . .
O10 N10 O12 120.2(3) . .
N10 O10 Cd1 97.2(2) . .
N10 O11 Cd1 93.9(2) . .
O21 N20 O20 121.1(3) . .
O21 N20 O22 119.7(3) . .
O20 N20 O22 119.1(3) . .
N20 O20 Cd1 124.3(2) . .
H101 O100 H100 101(5) . .

loop_
_geom_bond_atom_site_label_1
_geom_bond_atom_site_label_2
_geom_bond_distance
_geom_bond_site_symmetry_2
Cd1 N3 2.255(3) 2_545
Cd1 N1 2.264(3) .
Cd1 O2 2.294(3) .
Cd1 O1 2.328(3) .
Cd1 O20 2.446(3) .
Cd1 O10 2.514(3) .
Cd1 O11 2.588(3) .
N1 C5 1.332(5) .
N1 C1 1.333(4) .
N2 C6 1.335(4) .
N2 C10 1.338(5) .
N3 C15 1.334(5) .
N3 C11 1.339(5) .
N3 Cd1 2.255(3) 2
C1 C2 1.387(5) .
C1 H1A 0.9500 .
C2 C3 1.389(5) .
C2 H2A 0.9500 .
C3 C4 1.384(5) .
C3 C6 1.489(5) .
C4 C5 1.373(6) .
C4 H4A 0.9500 .
C5 H5A 0.9500 .
C6 C7 1.395(5) .
C7 C8 1.401(5) .
C7 H7A 0.9500 .
C8 C9 1.398(5) .
C8 C16 1.476(4) .
C9 C10 1.395(5) .
C9 H9A 0.9500 .
C10 C13 1.489(5) .
C11 C12 1.381(5) .
C11 H11A 0.9500 .
C12 C13 1.387(5) .
C12 H12A 0.9500 .
C13 C14 1.393(5) .
C14 C15 1.390(5) .
C14 H14A 0.9500 .
C15 H15A 0.9500 .
C16 C17 1.395(5) .
C16 C21 1.399(5) .
C17 C18 1.382(5) .
C17 H17A 0.9500 .
C18 C19 1.411(5) .
C18 H18A 0.9500 .
C19 N4 1.374(4) .
C19 C20 1.404(5) .
C20 C21 1.381(5) .
C20 H20A 0.9500 .
C21 H21A 0.9500 .
N4 C22 1.440(5) .
N4 C23 1.446(5) .
C22 H22A 0.9800 .
C22 H22B 0.9800 .
C22 H22C 0.9800 .
C23 H23A 0.9800 .
C23 H23B 0.9800 .
C23 H23C 0.9800 .
O1 H11 0.837(19) .
O1 H10 0.844(19) .
O2 H21 0.83(2) .
O2 H20 0.85(2) .
N10 O11 1.238(4) .
N10 O10 1.252(4) .
N10 O12 1.253(4) .
N20 O21 1.247(4) .
N20 O20 1.250(4) .
N20 O22 1.252(4) .
O100 H101 0.84(2) .
O100 H100 0.84(2) .
